data_7100228
loop_
_publ_author_name
'Roland Roesler'
'Taryn D. Forster'
'Hanh V. Ly'
'Darren Maley'
'Masood Parvez'

_publ_section_title
;
-n3:n4-Lithiocene and n3:n3-Zincocene Incorporating
1,2-Diaza-3,5-diborolyl, a Cyclopentadienyl Analog
;
_journal_name_full 'Chemical Communications'
_journal_paper_doi 10.1039/b508152a
_journal_year 2005
_chemical_formula_sum 'C10 H23 B2 Li N2'
_chemical_formula_weight 199.86
_space_group_IT_number 19
_symmetry_cell_setting orthorhombic
_symmetry_space_group_name_Hall 'P 2ac 2ab'
_symmetry_space_group_name_H-M 'P 21 21 21'
_cell_angle_alpha 90.00
_cell_angle_beta 90.00
_cell_angle_gamma 90.00
_cell_formula_units_Z 4
_cell_length_a 8.573(5)
_cell_length_b 9.925(6)
_cell_length_c 14.892(9)
_cell_measurement_temperature 173(2)
_cell_volume 1267.1(13)
_diffrn_ambient_temperature 173(2)
_exptl_crystal_density_diffrn 1.048
_cod_depositor_comments
;
The following automatic conversions were performed:
'_symmetry_cell_setting' value 'Orthorhombic' changed to 'orthorhombic'
according to '/home/saulius/struct/CIF-dictionaries/cif_core.dic'
dictionary named 'cif_core.dic' version 2.4.1 from 2010-06-29.

Automatic conversion script
Id: cif_fix_enum 1527 2010-12-29 10:47:43Z saulius 
;
_cod_database_code 7100228

loop_
_symmetry_equiv_pos_as_xyz
'x, y, z'
'-x+1/2, -y, z+1/2'
'x+1/2, -y+1/2, -z'
'-x, y+1/2, -z+1/2'

loop_
_atom_site_label
_atom_site_type_symbol
_atom_site_fract_x
_atom_site_fract_y
_atom_site_fract_z
_atom_site_U_iso_or_equiv
_atom_site_adp_type
_atom_site_occupancy
_atom_site_symmetry_multiplicity
_atom_site_calc_flag
_atom_site_refinement_flags
_atom_site_disorder_assembly
_atom_site_disorder_group
N1 N 0.3191(3) 0.2229(2) 0.60689(14) 0.0266(5) Uani 1 1 d . . .
N2 N 0.3047(3) 0.1101(2) 0.54381(15) 0.0261(5) Uani 1 1 d . . .
C1 C 0.2673(3) 0.3138(3) 0.46034(19) 0.0270(6) Uani 1 1 d . . .
C2 C 0.2480(4) 0.4115(3) 0.3826(2) 0.0350(7) Uani 1 1 d . . .
H2A H 0.3067 0.4941 0.3951 0.042 Uiso 0.50 1 calc PR . .
H2B H 0.1373 0.4334 0.3752 0.042 Uiso 0.50 1 calc PR . .
H2C H 0.2875 0.3700 0.3274 0.042 Uiso 0.50 1 calc PR . .
H2D H 0.1809 0.3709 0.3367 0.042 Uiso 0.50 1 calc PR . .
H2E H 0.3504 0.4316 0.3566 0.042 Uiso 0.50 1 calc PR . .
H2F H 0.2002 0.4950 0.4044 0.042 Uiso 0.50 1 calc PR . .
C3 C 0.2566(4) 0.0698(3) 0.36720(19) 0.0384(8) Uani 1 1 d . . .
H3A H 0.3577 0.0288 0.3533 0.046 Uiso 1 1 calc R . .
H3B H 0.2225 0.1252 0.3164 0.046 Uiso 1 1 calc R . .
H3C H 0.1795 -0.0012 0.3783 0.046 Uiso 1 1 calc R . .
C4 C 0.2966(4) 0.4947(3) 0.6025(2) 0.0383(8) Uani 1 1 d . . .
H4A H 0.2912 0.5641 0.5558 0.046 Uiso 1 1 calc R . .
H4B H 0.3945 0.5042 0.6359 0.046 Uiso 1 1 calc R . .
H4C H 0.2083 0.5053 0.6437 0.046 Uiso 1 1 calc R . .
C5 C 0.2810(3) 0.1998(3) 0.70265(17) 0.0293(7) Uani 1 1 d . . .
H5 H 0.2873 0.1006 0.7139 0.035 Uiso 1 1 calc R . .
C6 C 0.1151(3) 0.2446(4) 0.7248(2) 0.0448(8) Uani 1 1 d . . .
H6A H 0.0858 0.2106 0.7842 0.054 Uiso 1 1 calc R . .
H6B H 0.0430 0.2087 0.6796 0.054 Uiso 1 1 calc R . .
H6C H 0.1098 0.3432 0.7247 0.054 Uiso 1 1 calc R . .
C7 C 0.3995(4) 0.2677(4) 0.76335(19) 0.0435(8) Uani 1 1 d . . .
H7A H 0.3698 0.2540 0.8262 0.052 Uiso 1 1 calc R . .
H7B H 0.4025 0.3645 0.7502 0.052 Uiso 1 1 calc R . .
H7C H 0.5028 0.2285 0.7528 0.052 Uiso 1 1 calc R . .
C8 C 0.3176(4) -0.0297(3) 0.57842(19) 0.0297(7) Uani 1 1 d . . .
H8 H 0.3773 -0.0257 0.6360 0.036 Uiso 1 1 calc R . .
C9 C 0.1589(4) -0.0891(3) 0.5994(2) 0.0443(8) Uani 1 1 d . . .
H9A H 0.1720 -0.1786 0.6261 0.053 Uiso 1 1 calc R . .
H9B H 0.0981 -0.0967 0.5439 0.053 Uiso 1 1 calc R . .
H9C H 0.1039 -0.0304 0.6418 0.053 Uiso 1 1 calc R . .
C10 C 0.4085(4) -0.1196(3) 0.5146(2) 0.0384(7) Uani 1 1 d . . .
H10A H 0.4334 -0.2048 0.5445 0.046 Uiso 1 1 calc R . .
H10B H 0.5054 -0.0743 0.4969 0.046 Uiso 1 1 calc R . .
H10C H 0.3454 -0.1375 0.4610 0.046 Uiso 1 1 calc R . .
B1 B 0.2727(4) 0.1617(3) 0.4541(2) 0.0278(7) Uani 1 1 d . . .
B2 B 0.2898(4) 0.3494(3) 0.5572(2) 0.0278(7) Uani 1 1 d . . .
Li1 Li 0.5124(6) 0.2203(5) 0.5231(3) 0.0363(11) Uani 1 1 d . . .

loop_
_atom_site_aniso_label
_atom_site_aniso_U_11
_atom_site_aniso_U_22
_atom_site_aniso_U_33
_atom_site_aniso_U_23
_atom_site_aniso_U_13
_atom_site_aniso_U_12
N1 0.0334(12) 0.0229(11) 0.0236(10) -0.0023(10) -0.0012(10) -0.0006(10)
N2 0.0281(13) 0.0224(11) 0.0280(11) -0.0043(10) -0.0026(10) 0.0012(10)
C1 0.0201(14) 0.0326(14) 0.0284(13) 0.0041(12) 0.0032(12) 0.0007(11)
C2 0.0288(16) 0.0393(16) 0.0368(16) 0.0080(14) 0.0013(13) 0.0057(15)
C3 0.0462(18) 0.0386(16) 0.0304(16) -0.0045(14) -0.0038(14) 0.0031(16)
C4 0.0447(19) 0.0269(14) 0.0434(17) -0.0033(14) -0.0066(16) 0.0013(14)
C5 0.0344(15) 0.0312(15) 0.0223(13) 0.0005(12) 0.0017(11) -0.0010(13)
C6 0.0416(17) 0.052(2) 0.0410(16) 0.0101(18) 0.0131(13) 0.0079(17)
C7 0.0515(18) 0.0494(19) 0.0298(14) -0.0033(16) -0.0075(14) -0.0058(17)
C8 0.0352(17) 0.0211(13) 0.0327(15) 0.0037(12) -0.0020(13) -0.0001(12)
C9 0.0460(19) 0.0380(16) 0.0489(18) 0.0022(16) 0.0047(16) -0.0139(16)
C10 0.0456(17) 0.0255(14) 0.0442(18) -0.0022(14) -0.0009(14) 0.0036(13)
B1 0.0251(16) 0.0322(16) 0.0260(15) -0.0019(14) -0.0012(13) 0.0013(14)
B2 0.0206(16) 0.0273(15) 0.0355(17) 0.0008(15) 0.0013(13) -0.0006(13)
Li1 0.033(2) 0.036(3) 0.040(3) 0.002(2) 0.000(2) -0.001(2)

loop_
_geom_bond_atom_site_label_1
_geom_bond_atom_site_label_2
_geom_bond_distance
_geom_bond_site_symmetry_2
_geom_bond_publ_flag
N1 N2 1.466(3) . ?
N1 B2 1.479(4) . ?
N1 C5 1.481(3) . ?
N1 Li1 2.075(5) . ?
N2 B1 1.457(4) . ?
N2 C8 1.485(3) . ?
N2 Li1 2.112(5) . ?
C1 B2 1.498(4) . ?
C1 B1 1.513(4) . ?
C1 C2 1.519(4) . ?
C1 Li1 2.225(6) 3_456 ?
C1 Li1 2.479(6) . ?
C2 Li1 2.786(6) 3_456 ?
C2 H2A 0.9800 . ?
C2 H2B 0.9800 . ?
C2 H2C 0.9800 . ?
C2 H2D 0.9800 . ?
C2 H2E 0.9800 . ?
C2 H2F 0.9800 . ?
C3 B1 1.589(4) . ?
C3 H3A 0.9800 . ?
C3 H3B 0.9800 . ?
C3 H3C 0.9800 . ?
C4 B2 1.593(4) . ?
C4 H4A 0.9800 . ?
C4 H4B 0.9800 . ?
C4 H4C 0.9800 . ?
C5 C7 1.518(4) . ?
C5 C6 1.526(4) . ?
C5 H5 1.0000 . ?
C6 H6A 0.9800 . ?
C6 H6B 0.9800 . ?
C6 H6C 0.9800 . ?
C7 H7A 0.9800 . ?
C7 H7B 0.9800 . ?
C7 H7C 0.9800 . ?
C8 C9 1.516(4) . ?
C8 C10 1.519(4) . ?
C8 H8 1.0000 . ?
C9 H9A 0.9800 . ?
C9 H9B 0.9800 . ?
C9 H9C 0.9800 . ?
C10 H10A 0.9800 . ?
C10 H10B 0.9800 . ?
C10 H10C 0.9800 . ?
B1 Li1 2.369(6) . ?
B1 Li1 2.544(6) 3_456 ?
B2 Li1 2.354(6) . ?
B2 Li1 2.751(6) 3_456 ?
Li1 C1 2.225(6) 3_556 ?
Li1 B1 2.543(6) 3_556 ?
Li1 B2 2.751(6) 3_556 ?
Li1 C2 2.786(6) 3_556 ?
